data_4514754
loop_
_publ_author_name
'Yang, Qian-Qian'
'Yin, Xiang'
'He, Xiao-Long'
'Du, Wei'
'Chen, Ying-Chun'

_publ_section_title
;
 Asymmetric Formal [5 + 3] Cycloadditions with Unmodified
 Morita--Baylis--Hillman Alcohols via Double Activation Catalysis
;
_journal_issue 2
_journal_name_full 'ACS Catalysis'
_journal_page_first 1258
_journal_paper_doi 10.1021/acscatal.8b04942
_journal_volume 9
_journal_year 2019
_chemical_absolute_configuration ad
_chemical_formula_moiety 'C35 H30 N4 O2, C H2 Cl2'
_chemical_formula_sum 'C36 H32 Cl2 N4 O2'
_chemical_formula_weight 623.55
_space_group_crystal_system monoclinic
_space_group_IT_number 4
_space_group_name_Hall 'P 2yb'
_space_group_name_H-M_alt 'P 1 21 1'
_symmetry_space_group_name_Hall 'P 2yb'
_symmetry_space_group_name_H-M 'P 1 21 1'
_atom_sites_solution_hydrogens geom
_atom_sites_solution_primary direct
_audit_creation_date 2018-12-06
_audit_creation_method
;
Olex2 1.2
(compiled 2016.02.19 svn.r3266 for OlexSys, GUI svn.r5155)
;
_cell_angle_alpha 90
_cell_angle_beta 95.0958(16)
_cell_angle_gamma 90
_cell_formula_units_Z 2
_cell_length_a 11.3963(2)
_cell_length_b 10.25731(18)
_cell_length_c 13.2680(2)
_cell_measurement_reflns_used 3970
_cell_measurement_temperature 150.00(10)
_cell_measurement_theta_max 72.9430
_cell_measurement_theta_min 3.8890
_cell_volume 1544.84(5)
_computing_cell_refinement 'CrysAlisPro 1.171.38.46 (Rigaku OD, 2015)'
_computing_data_collection 'CrysAlisPro 1.171.38.46 (Rigaku OD, 2015)'
_computing_data_reduction 'CrysAlisPro 1.171.38.46 (Rigaku OD, 2015)'
_computing_molecular_graphics 'Olex2 (Dolomanov et al., 2009)'
_computing_publication_material 'Olex2 (Dolomanov et al., 2009)'
_computing_structure_refinement 'ShelXL (Sheldrick, 2015)'
_computing_structure_solution 'ShelXT (Sheldrick, 2015)'
_diffrn_ambient_environment N~2~
_diffrn_ambient_temperature 150.00(10)
_diffrn_detector 'CCD plate'
_diffrn_detector_area_resol_mean 15.9595
_diffrn_detector_type EosS2
_diffrn_measured_fraction_theta_full 0.999
_diffrn_measured_fraction_theta_max 0.988
_diffrn_measurement_details
;
List of Runs (angles in degrees, time in seconds):

  # Type    Start    End  Width  t~exp~   \w     \q     \k     \f   Frames
--------------------------------------------------------------------------
  1  \w   -104.00 -20.00   1.00    1.00    --  -36.42 -57.00-150.00   84
  2  \w    -53.00  31.00   1.00    1.00    --  -36.42  57.00   0.00   84
  3  \w     10.00 104.00   1.00    1.00    --   36.42  77.00  30.00   94
  4  \w     20.00 104.00   1.00    1.00    --   36.42  57.00 150.00   84
  5  \w     39.00 109.00   1.00    3.62    --  108.71 -94.00 120.00   70
  6  \w     91.00 176.00   1.00    3.62    --  108.71  61.00  90.00   85
  7  \w     87.00 178.00   1.00    3.62    --  108.71  30.00  60.00   91
  8  \w     40.00 126.00   1.00    3.62    --  108.71 -45.00 -30.00   86
  9  \w     39.00 109.00   1.00    3.62    --  108.71 -94.00-120.00   70
 10  \w     39.00 109.00   1.00    3.62    --  108.71 -94.00   0.00   70
 11  \w     91.00 177.00   1.00    3.62    --  108.71  45.00 150.00   86
 12  \w     70.00 178.00   1.00    3.62    --  108.71  15.00  30.00  108
 13  \w     40.00 126.00   1.00    3.62    --  108.71 -45.00  90.00   86
 14  \w    -55.00  33.00   1.00    1.00    --  -36.42  38.00-180.00   88
 15  \w      1.00  51.00   1.00    1.00    --   36.42 -99.00-120.00   50
;
_diffrn_measurement_device 'four-circle diffractometer'
_diffrn_measurement_device_type 'New Gemini, Dual, Cu at zero, EosS2'
_diffrn_measurement_method '\w scans'
_diffrn_orient_matrix_type 'CrysAlisPro convention (1999,Acta A55,543-557)'
_diffrn_orient_matrix_UB_11 0.0671571000
_diffrn_orient_matrix_UB_12 0.0607298000
_diffrn_orient_matrix_UB_13 0.0943285000
_diffrn_orient_matrix_UB_21 -0.1178068000
_diffrn_orient_matrix_UB_22 0.0388858000
_diffrn_orient_matrix_UB_23 0.0400471000
_diffrn_orient_matrix_UB_31 -0.0038241000
_diffrn_orient_matrix_UB_32 -0.1318931000
_diffrn_orient_matrix_UB_33 0.0554631000
_diffrn_radiation_monochromator graphite
_diffrn_radiation_probe x-ray
_diffrn_radiation_type CuK\a
_diffrn_radiation_wavelength 1.54184
_diffrn_reflns_av_R_equivalents 0.0391
_diffrn_reflns_av_unetI/netI 0.0536
_diffrn_reflns_Laue_measured_fraction_full 0.999
_diffrn_reflns_Laue_measured_fraction_max 0.988
_diffrn_reflns_limit_h_max 14
_diffrn_reflns_limit_h_min -13
_diffrn_reflns_limit_k_max 8
_diffrn_reflns_limit_k_min -12
_diffrn_reflns_limit_l_max 16
_diffrn_reflns_limit_l_min -16
_diffrn_reflns_number 9236
_diffrn_reflns_point_group_measured_fraction_full 0.791
_diffrn_reflns_point_group_measured_fraction_max 0.771
_diffrn_reflns_theta_full 67.684
_diffrn_reflns_theta_max 72.896
_diffrn_reflns_theta_min 3.894
_diffrn_source 'fine-focus sealed X-ray tube'
_diffrn_source_type 'Enhance (Cu) X-ray Source'
_exptl_absorpt_coefficient_mu 2.206
_exptl_absorpt_correction_T_max 1.00000
_exptl_absorpt_correction_T_min 0.60908
_exptl_absorpt_correction_type multi-scan
_exptl_absorpt_process_details
;
CrysAlisPro 1.171.38.46 (Rigaku Oxford Diffraction, 2015)
Empirical absorption correction using spherical harmonics,
 implemented in SCALE3 ABSPACK scaling algorithm.
;
_exptl_crystal_colour 'clear light colourless'
_exptl_crystal_colour_lustre clear
_exptl_crystal_colour_modifier light
_exptl_crystal_colour_primary colourless
_exptl_crystal_density_diffrn 1.341
_exptl_crystal_description needle
_exptl_crystal_F_000 652
_exptl_crystal_size_max 0.7
_exptl_crystal_size_mid 0.3
_exptl_crystal_size_min 0.2
_refine_diff_density_max 0.658
_refine_diff_density_min -0.367
_refine_diff_density_rms 0.072
_refine_ls_abs_structure_details
;
 Flack x determined using 1382 quotients [(I+)-(I-)]/[(I+)+(I-)]
 (Parsons, Flack and Wagner, Acta Cryst. B69 (2013) 249-259).
;
_refine_ls_abs_structure_Flack -0.014(14)
_refine_ls_extinction_method none
_refine_ls_goodness_of_fit_ref 1.025
_refine_ls_hydrogen_treatment constr
_refine_ls_matrix_type full
_refine_ls_number_parameters 397
_refine_ls_number_reflns 4746
_refine_ls_number_restraints 1
_refine_ls_restrained_S_all 1.024
_refine_ls_R_factor_all 0.0597
_refine_ls_R_factor_gt 0.0578
_refine_ls_shift/su_max 0.000
_refine_ls_shift/su_mean 0.000
_refine_ls_structure_factor_coef Fsqd
_refine_ls_weighting_details 'w=1/[\s^2^(Fo^2^)+(0.1139P)^2^+0.2735P] where P=(Fo^2^+2Fc^2^)/3'
_refine_ls_weighting_scheme calc
_refine_ls_wR_factor_gt 0.1513
_refine_ls_wR_factor_ref 0.1547
_reflns_Friedel_coverage 0.474
_reflns_Friedel_fraction_full 0.557
_reflns_Friedel_fraction_max 0.527
_reflns_number_gt 4544
_reflns_number_total 4746
_reflns_threshold_expression 'I > 2\s(I)'
_cod_data_source_file cs8b04942_si_003.cif
_cod_data_source_block 6
_cod_original_cell_volume 1544.85(5)
_cod_database_code 4514754
_shelx_space_group_comment
;
The symmetry employed for this shelxl refinement is uniquely defined
by the following loop, which should always be used as a source of
symmetry information in preference to the above space-group names.
They are only intended as comments.
;
_reflns_odcompleteness_completeness 99.93
_reflns_odcompleteness_iscentric 1
_reflns_odcompleteness_theta 66.97
_olex2_refinement_description
;
1. Fixed Uiso
 At 1.2 times of:
  All C(H) groups, All C(H,H) groups
2.a Ternary CH refined with riding coordinates:
 C00I(H00I), C00J(H00J), C00M(H00M), C00Q(H00Q)
2.b Secondary CH2 refined with riding coordinates:
 C00H(H00A,H00B), C00S(H00C,H00D), C00U(H00E,H00G), C018(H01A,H01B)
2.c Aromatic/amide H refined with riding coordinates:
 C009(H009), C00F(H00F), C00K(H00K), C00N(H00N), C00P(H00P), C00R(H00R),
 C00T(H00T), C00V(H00V), C00W(H00W), C00X(H00X), C00Y(H00Y), C00Z(H00Z),
 C010(H010), C011(H011), C012(H012), C013(H013), C014(H014), C015(H015),
 C016(H016), C017(H017)
;
_shelx_shelxl_version_number 2014/7
_olex2_date_sample_data_collection 2018-12-06
_olex2_submission_special_instructions 'No special instructions were received'
_oxdiff_exptl_absorpt_empirical_details
;
Empirical correction (ABSPACK) includes:
- Absorption correction using spherical harmonics
- Frame scaling
- Detector area scaling
;
_oxdiff_exptl_absorpt_empirical_full_max 1.642
_oxdiff_exptl_absorpt_empirical_full_min 0.717

loop_
_space_group_symop_operation_xyz
'x, y, z'
'-x, y+1/2, -z'

loop_
_atom_site_label
_atom_site_type_symbol
_atom_site_fract_x
_atom_site_fract_y
_atom_site_fract_z
_atom_site_U_iso_or_equiv
_atom_site_adp_type
_atom_site_occupancy
_atom_site_site_symmetry_order
_atom_site_calc_flag
_atom_site_refinement_flags_posn
O003 O 0.6031(2) 0.2457(3) 0.4113(2) 0.0259(6) Uani 1 1 d .
O004 O 0.9788(2) 0.6867(3) 0.5513(2) 0.0321(6) Uani 1 1 d .
N005 N 0.8021(2) 0.5834(3) 0.5143(2) 0.0196(6) Uani 1 1 d .
N006 N 0.6176(2) 0.3905(3) 0.2233(2) 0.0212(6) Uani 1 1 d .
N007 N 0.4955(3) 0.3907(3) 0.2057(2) 0.0217(6) Uani 1 1 d .
N008 N 0.7090(3) 0.5279(3) 0.5687(2) 0.0213(6) Uani 1 1 d .
C009 C 0.7841(3) 0.2396(4) 0.2147(3) 0.0242(8) Uani 1 1 d .
H009 H 0.8160 0.2640 0.2789 0.029 Uiso 1 1 calc R
C00A C 0.6695(3) 0.3355(4) 0.4051(2) 0.0191(7) Uani 1 1 d .
C00B C 0.6550(3) 0.4446(4) 0.3241(2) 0.0198(7) Uani 1 1 d .
C00C C 0.5553(3) 0.6724(4) 0.3156(3) 0.0215(7) Uani 1 1 d .
C00D C 0.8470(4) 0.3658(4) 0.6664(3) 0.0241(8) Uani 1 1 d .
C00E C 0.6777(3) 0.2944(4) 0.1740(3) 0.0213(7) Uani 1 1 d .
C00F C 0.2501(3) 0.4523(4) 0.1856(3) 0.0255(8) Uani 1 1 d .
H00F H 0.2812 0.4181 0.1288 0.031 Uiso 1 1 calc R
C00G C 0.4522(3) 0.4625(4) 0.2717(3) 0.0199(7) Uani 1 1 d .
C00H C 0.7733(3) 0.5152(4) 0.3318(2) 0.0199(7) Uani 1 1 d .
H00A H 0.7616 0.6081 0.3214 0.024 Uiso 1 1 calc R
H00B H 0.8222 0.4826 0.2811 0.024 Uiso 1 1 calc R
C00I C 0.7808(3) 0.3605(4) 0.4768(2) 0.0186(7) Uani 1 1 d .
H00I H 0.8370 0.2883 0.4759 0.022 Uiso 1 1 calc R
C00J C 0.8324(3) 0.4886(4) 0.4393(2) 0.0187(7) Uani 1 1 d .
H00J H 0.9181 0.4819 0.4383 0.022 Uiso 1 1 calc R
C00K C 0.1560(3) 0.5496(4) 0.3568(4) 0.0301(9) Uani 1 1 d .
H00K H 0.1241 0.5796 0.4146 0.036 Uiso 1 1 calc R
C00L C 0.8832(3) 0.6518(4) 0.5754(3) 0.0244(7) Uani 1 1 d .
C00M C 0.5450(3) 0.5299(4) 0.3438(2) 0.0198(7) Uani 1 1 d .
H00M H 0.5259 0.5210 0.4141 0.024 Uiso 1 1 calc R
C00N C 0.2775(3) 0.5331(4) 0.3564(3) 0.0260(8) Uani 1 1 d .
H00N H 0.3270 0.5550 0.4134 0.031 Uiso 1 1 calc R
C00O C 0.3245(3) 0.4845(4) 0.2718(3) 0.0215(7) Uani 1 1 d .
C00P C 0.9658(4) 0.3709(4) 0.6480(3) 0.0266(8) Uani 1 1 d .
H00P H 0.9862 0.3871 0.5828 0.032 Uiso 1 1 calc R
C00Q C 0.7479(3) 0.3896(4) 0.5847(3) 0.0213(7) Uani 1 1 d .
H00Q H 0.6799 0.3362 0.5985 0.026 Uiso 1 1 calc R
C00R C 0.5543(4) 0.7105(4) 0.2142(3) 0.0292(8) Uani 1 1 d .
H00R H 0.5443 0.6481 0.1633 0.035 Uiso 1 1 calc R
C00S C 0.7078(3) 0.6146(4) 0.6589(3) 0.0260(8) Uani 1 1 d .
H00C H 0.6905 0.5648 0.7179 0.031 Uiso 1 1 calc R
H00D H 0.6486 0.6821 0.6469 0.031 Uiso 1 1 calc R
C00T C 0.5684(3) 0.7677(5) 0.3895(3) 0.0293(8) Uani 1 1 d .
H00T H 0.5691 0.7441 0.4572 0.035 Uiso 1 1 calc R
C00U C 0.8309(3) 0.6746(4) 0.6747(3) 0.0279(8) Uani 1 1 d .
H00E H 0.8265 0.7670 0.6893 0.033 Uiso 1 1 calc R
H00G H 0.8776 0.6320 0.7299 0.033 Uiso 1 1 calc R
C00V C 0.8419(3) 0.1489(5) 0.1594(3) 0.0304(9) Uani 1 1 d .
H00V H 0.9136 0.1151 0.1865 0.036 Uiso 1 1 calc R
C00W C 0.6317(3) 0.2530(5) 0.0770(3) 0.0275(8) Uani 1 1 d .
H00W H 0.5612 0.2880 0.0484 0.033 Uiso 1 1 calc R
C00X C 0.7959(4) 0.1078(6) 0.0659(3) 0.0393(10) Uani 1 1 d .
H00X H 0.8346 0.0450 0.0306 0.047 Uiso 1 1 calc R
C00Y C 1.0534(4) 0.3522(5) 0.7258(4) 0.0369(10) Uani 1 1 d .
H00Y H 1.1320 0.3554 0.7124 0.044 Uiso 1 1 calc R
C00Z C 0.1304(3) 0.4718(5) 0.1855(3) 0.0313(9) Uani 1 1 d .
H00Z H 0.0810 0.4519 0.1280 0.038 Uiso 1 1 calc R
C010 C 0.0830(3) 0.5207(5) 0.2702(4) 0.0325(9) Uani 1 1 d .
H010 H 0.0022 0.5343 0.2692 0.039 Uiso 1 1 calc R
C011 C 0.5805(4) 0.8983(5) 0.3640(4) 0.0357(9) Uani 1 1 d .
H011 H 0.5885 0.9613 0.4146 0.043 Uiso 1 1 calc R
C012 C 0.5681(4) 0.8410(5) 0.1889(3) 0.0379(10) Uani 1 1 d .
H012 H 0.5687 0.8648 0.1213 0.045 Uiso 1 1 calc R
C013 C 1.0248(5) 0.3287(5) 0.8230(4) 0.0455(12) Uani 1 1 d .
H013 H 1.0840 0.3198 0.8755 0.055 Uiso 1 1 calc R
C014 C 0.9084(5) 0.3185(5) 0.8423(3) 0.0416(11) Uani 1 1 d .
H014 H 0.8891 0.2982 0.9071 0.050 Uiso 1 1 calc R
C015 C 0.6899(4) 0.1619(5) 0.0247(3) 0.0377(11) Uani 1 1 d .
H015 H 0.6583 0.1357 -0.0391 0.045 Uiso 1 1 calc R
C016 C 0.8194(4) 0.3387(4) 0.7648(3) 0.0320(9) Uani 1 1 d .
H016 H 0.7409 0.3342 0.7786 0.038 Uiso 1 1 calc R
C017 C 0.5807(4) 0.9347(5) 0.2631(4) 0.0397(10) Uani 1 1 d .
H017 H 0.5893 1.0219 0.2459 0.048 Uiso 1 1 calc R
C018 C 0.2282(5) 0.0549(8) -0.0209(5) 0.0598(16) Uani 1 1 d .
H01A H 0.2213 -0.0393 -0.0220 0.072 Uiso 1 1 calc R
H01B H 0.2289 0.0851 -0.0901 0.072 Uiso 1 1 calc R
Cl1 Cl 0.10638(12) 0.12279(17) 0.03339(10) 0.0581(4) Uani 1 1 d .
Cl2 Cl 0.36072(13) 0.1000(3) 0.04873(12) 0.0804(6) Uani 1 1 d .

loop_
_atom_site_aniso_label
_atom_site_aniso_U_11
_atom_site_aniso_U_22
_atom_site_aniso_U_33
_atom_site_aniso_U_23
_atom_site_aniso_U_13
_atom_site_aniso_U_12
O003 0.0244(13) 0.0230(15) 0.0298(12) 0.0001(11) -0.0001(9) -0.0060(12)
O004 0.0280(13) 0.0327(16) 0.0357(14) -0.0039(13) 0.0037(10) -0.0138(13)
N005 0.0201(13) 0.0173(16) 0.0216(12) -0.0008(12) 0.0031(10) -0.0024(12)
N006 0.0144(12) 0.0265(17) 0.0223(13) -0.0055(13) -0.0002(10) 0.0021(12)
N007 0.0156(13) 0.0232(16) 0.0260(13) -0.0007(12) -0.0004(10) 0.0003(12)
N008 0.0200(13) 0.0219(17) 0.0226(13) -0.0032(12) 0.0059(10) -0.0005(12)
C009 0.0195(15) 0.029(2) 0.0238(15) -0.0017(15) 0.0019(12) 0.0047(15)
C00A 0.0148(14) 0.0210(18) 0.0219(14) -0.0040(14) 0.0041(11) 0.0041(14)
C00B 0.0166(14) 0.0209(18) 0.0220(14) -0.0020(14) 0.0027(11) 0.0017(14)
C00C 0.0130(13) 0.0213(19) 0.0302(16) -0.0028(15) 0.0015(11) -0.0009(13)
C00D 0.0351(19) 0.0125(18) 0.0245(16) -0.0035(14) 0.0005(14) -0.0031(15)
C00E 0.0181(14) 0.0225(19) 0.0241(15) -0.0006(14) 0.0065(12) -0.0027(14)
C00F 0.0209(16) 0.028(2) 0.0280(16) 0.0109(16) 0.0022(13) -0.0007(15)
C00G 0.0174(15) 0.0180(18) 0.0244(14) 0.0017(14) 0.0016(12) -0.0012(13)
C00H 0.0167(14) 0.0220(18) 0.0215(14) -0.0006(14) 0.0034(11) -0.0009(14)
C00I 0.0193(15) 0.0155(17) 0.0212(14) -0.0019(13) 0.0023(11) 0.0021(13)
C00J 0.0121(13) 0.0219(19) 0.0223(14) -0.0033(14) 0.0026(11) -0.0007(13)
C00K 0.0229(17) 0.019(2) 0.050(2) 0.0024(17) 0.0169(15) 0.0017(15)
C00L 0.0288(17) 0.0147(18) 0.0292(16) 0.0000(14) -0.0010(13) -0.0025(15)
C00M 0.0172(14) 0.0206(19) 0.0220(14) -0.0013(14) 0.0039(11) 0.0004(14)
C00N 0.0226(17) 0.0191(19) 0.0367(18) -0.0004(16) 0.0054(13) 0.0005(15)
C00O 0.0163(15) 0.0148(17) 0.0337(17) 0.0073(14) 0.0032(13) -0.0013(13)
C00P 0.0320(19) 0.0166(19) 0.0306(17) 0.0005(15) -0.0005(14) -0.0006(15)
C00Q 0.0212(15) 0.0189(18) 0.0242(15) -0.0022(14) 0.0042(12) -0.0056(14)
C00R 0.0333(19) 0.024(2) 0.0293(18) -0.0040(16) -0.0027(14) -0.0007(16)
C00S 0.0278(17) 0.024(2) 0.0262(16) -0.0046(16) 0.0051(12) 0.0060(16)
C00T 0.0253(17) 0.029(2) 0.0338(18) -0.0056(17) 0.0037(14) 0.0005(16)
C00U 0.0314(18) 0.022(2) 0.0297(17) -0.0083(15) -0.0006(14) -0.0006(16)
C00V 0.0226(17) 0.033(2) 0.0348(18) -0.0027(17) 0.0008(14) 0.0094(17)
C00W 0.0208(16) 0.036(2) 0.0252(16) -0.0050(16) -0.0026(13) 0.0029(16)
C00X 0.038(2) 0.043(3) 0.038(2) -0.015(2) 0.0061(16) 0.014(2)
C00Y 0.039(2) 0.023(2) 0.046(2) 0.0008(18) -0.0097(18) -0.0023(18)
C00Z 0.0180(17) 0.034(2) 0.041(2) 0.0171(18) -0.0034(14) -0.0039(16)
C010 0.0147(15) 0.027(2) 0.057(2) 0.0160(19) 0.0108(15) 0.0017(15)
C011 0.035(2) 0.024(2) 0.048(2) -0.0120(19) 0.0019(17) -0.0010(18)
C012 0.044(2) 0.030(2) 0.038(2) 0.0094(19) -0.0046(18) -0.002(2)
C013 0.067(3) 0.027(2) 0.037(2) 0.0003(19) -0.027(2) 0.002(2)
C014 0.074(3) 0.027(2) 0.0226(17) -0.0006(17) -0.0045(19) 0.001(2)
C015 0.034(2) 0.047(3) 0.0314(18) -0.017(2) -0.0022(15) 0.003(2)
C016 0.049(2) 0.0197(19) 0.0270(17) -0.0015(16) 0.0043(16) -0.0012(19)
C017 0.037(2) 0.022(2) 0.060(3) 0.008(2) 0.0007(19) -0.0041(19)
C018 0.052(3) 0.068(4) 0.061(3) -0.017(3) 0.012(2) -0.007(3)
Cl1 0.0550(7) 0.0663(10) 0.0545(7) 0.0200(7) 0.0125(5) 0.0177(7)
Cl2 0.0455(7) 0.1317(18) 0.0625(8) 0.0200(10) -0.0046(6) -0.0169(10)

loop_
_atom_type_symbol
_atom_type_description
_atom_type_scat_dispersion_real
_atom_type_scat_dispersion_imag
_atom_type_scat_source
C C 0.0181 0.0091 'International Tables Vol C Tables 4.2.6.8 and 6.1.1.4'
H H 0.0000 0.0000 'International Tables Vol C Tables 4.2.6.8 and 6.1.1.4'
Cl Cl 0.3639 0.7018 'International Tables Vol C Tables 4.2.6.8 and 6.1.1.4'
N N 0.0311 0.0180 'International Tables Vol C Tables 4.2.6.8 and 6.1.1.4'
O O 0.0492 0.0322 'International Tables Vol C Tables 4.2.6.8 and 6.1.1.4'

loop_
_geom_angle_atom_site_label_1
_geom_angle_atom_site_label_2
_geom_angle_atom_site_label_3
_geom_angle
N008 N005 C00J 107.9(3)
C00L N005 N008 113.0(3)
C00L N005 C00J 124.1(3)
N007 N006 C00B 110.9(3)
N007 N006 C00E 116.6(3)
C00E N006 C00B 125.2(3)
C00G N007 N006 109.1(3)
N005 N008 C00Q 102.8(3)
N005 N008 C00S 103.0(3)
C00S N008 C00Q 118.4(3)
C00E C009 H009 120.0
C00V C009 H009 120.0
C00V C009 C00E 120.1(3)
O003 C00A C00B 124.9(3)
O003 C00A C00I 125.2(3)
C00I C00A C00B 109.9(3)
N006 C00B C00A 111.2(3)
N006 C00B C00H 115.0(3)
N006 C00B C00M 101.0(3)
C00A C00B C00M 108.9(3)
C00H C00B C00A 104.9(3)
C00H C00B C00M 115.9(3)
C00R C00C C00M 120.8(3)
C00T C00C C00M 120.8(3)
C00T C00C C00R 118.4(4)
C00P C00D C00Q 122.7(3)
C016 C00D C00P 118.2(4)
C016 C00D C00Q 119.1(4)
N006 C00E C009 123.2(3)
N006 C00E C00W 118.8(3)
C009 C00E C00W 118.0(3)
C00O C00F H00F 120.2
C00Z C00F H00F 120.2
C00Z C00F C00O 119.6(4)
N007 C00G C00M 113.8(3)
N007 C00G C00O 122.1(3)
C00O C00G C00M 124.0(3)
C00B C00H H00A 110.4
C00B C00H H00B 110.4
C00B C00H C00J 106.8(3)
H00A C00H H00B 108.6
C00J C00H H00A 110.4
C00J C00H H00B 110.4
C00A C00I H00I 111.8
C00A C00I C00J 105.1(3)
C00A C00I C00Q 110.6(3)
C00J C00I H00I 111.8
C00J C00I C00Q 105.4(3)
C00Q C00I H00I 111.8
N005 C00J C00H 113.7(3)
N005 C00J C00I 103.2(3)
N005 C00J H00J 110.7
C00H C00J H00J 110.7
C00I C00J C00H 107.5(3)
C00I C00J H00J 110.7
C00N C00K H00K 120.2
C010 C00K H00K 120.2
C010 C00K C00N 119.5(4)
O004 C00L N005 124.6(3)
O004 C00L C00U 128.0(3)
N005 C00L C00U 107.4(3)
C00B C00M H00M 110.7
C00C C00M C00B 114.6(3)
C00C C00M C00G 110.3(3)
C00C C00M H00M 110.7
C00G C00M C00B 99.3(3)
C00G C00M H00M 110.7
C00K C00N H00N 119.9
C00O C00N C00K 120.3(4)
C00O C00N H00N 119.9
C00F C00O C00G 119.3(3)
C00N C00O C00F 119.9(3)
C00N C00O C00G 120.8(3)
C00D C00P H00P 119.7
C00Y C00P C00D 120.6(4)
C00Y C00P H00P 119.7
N008 C00Q C00D 116.6(3)
N008 C00Q C00I 98.4(3)
N008 C00Q H00Q 109.1
C00D C00Q C00I 114.0(3)
C00D C00Q H00Q 109.1
C00I C00Q H00Q 109.1
C00C C00R H00R 119.7
C012 C00R C00C 120.6(4)
C012 C00R H00R 119.7
N008 C00S H00C 110.5
N008 C00S H00D 110.5
N008 C00S C00U 106.0(3)
H00C C00S H00D 108.7
C00U C00S H00C 110.5
C00U C00S H00D 110.5
C00C C00T H00T 119.5
C00C C00T C011 121.0(4)
C011 C00T H00T 119.5
C00L C00U C00S 104.2(3)
C00L C00U H00E 110.9
C00L C00U H00G 110.9
C00S C00U H00E 110.9
C00S C00U H00G 110.9
H00E C00U H00G 108.9
C009 C00V H00V 119.2
C00X C00V C009 121.6(4)
C00X C00V H00V 119.2
C00E C00W H00W 119.7
C015 C00W C00E 120.7(3)
C015 C00W H00W 119.7
C00V C00X H00X 120.6
C00V C00X C015 118.7(4)
C015 C00X H00X 120.6
C00P C00Y H00Y 119.8
C013 C00Y C00P 120.5(5)
C013 C00Y H00Y 119.8
C00F C00Z H00Z 119.7
C00F C00Z C010 120.6(4)
C010 C00Z H00Z 119.7
C00K C010 H010 120.0
C00Z C010 C00K 120.0(3)
C00Z C010 H010 120.0
C00T C011 H011 120.0
C00T C011 C017 120.1(4)
C017 C011 H011 120.0
C00R C012 H012 119.8
C017 C012 C00R 120.4(4)
C017 C012 H012 119.8
C00Y C013 H013 120.1
C014 C013 C00Y 119.9(4)
C014 C013 H013 120.1
C013 C014 H014 120.0
C013 C014 C016 120.1(4)
C016 C014 H014 120.0
C00W C015 C00X 120.9(4)
C00W C015 H015 119.6
C00X C015 H015 119.6
C00D C016 H016 119.7
C014 C016 C00D 120.6(4)
C014 C016 H016 119.7
C011 C017 H017 120.2
C012 C017 C011 119.5(5)
C012 C017 H017 120.2
H01A C018 H01B 108.1
Cl1 C018 H01A 109.5
Cl1 C018 H01B 109.5
Cl2 C018 H01A 109.5
Cl2 C018 H01B 109.5
Cl2 C018 Cl1 110.6(3)

loop_
_geom_bond_atom_site_label_1
_geom_bond_atom_site_label_2
_geom_bond_distance
O003 C00A 1.199(5)
O004 C00L 1.217(5)
N005 N008 1.452(4)
N005 C00J 1.454(5)
N005 C00L 1.368(5)
N006 N007 1.390(4)
N006 C00B 1.475(4)
N006 C00E 1.395(5)
N007 C00G 1.276(5)
N008 C00Q 1.495(5)
N008 C00S 1.492(5)
C009 H009 0.9300
C009 C00E 1.401(5)
C009 C00V 1.387(6)
C00A C00B 1.550(5)
C00A C00I 1.537(4)
C00B C00H 1.526(5)
C00B C00M 1.571(5)
C00C C00M 1.516(5)
C00C C00R 1.400(5)
C00C C00T 1.383(6)
C00D C00P 1.398(6)
C00D C00Q 1.514(5)
C00D C016 1.397(5)
C00E C00W 1.411(5)
C00F H00F 0.9300
C00F C00O 1.402(5)
C00F C00Z 1.379(5)
C00G C00M 1.527(5)
C00G C00O 1.473(4)
C00H H00A 0.9700
C00H H00B 0.9700
C00H C00J 1.546(4)
C00I H00I 0.9800
C00I C00J 1.541(5)
C00I C00Q 1.541(4)
C00J H00J 0.9800
C00K H00K 0.9300
C00K C00N 1.395(5)
C00K C010 1.389(7)
C00L C00U 1.511(5)
C00M H00M 0.9800
C00N H00N 0.9300
C00N C00O 1.379(6)
C00P H00P 0.9300
C00P C00Y 1.384(6)
C00Q H00Q 0.9800
C00R H00R 0.9300
C00R C012 1.392(7)
C00S H00C 0.9700
C00S H00D 0.9700
C00S C00U 1.530(5)
C00T H00T 0.9300
C00T C011 1.391(7)
C00U H00E 0.9700
C00U H00G 0.9700
C00V H00V 0.9300
C00V C00X 1.369(6)
C00W H00W 0.9300
C00W C015 1.370(6)
C00X H00X 0.9300
C00X C015 1.397(6)
C00Y H00Y 0.9300
C00Y C013 1.380(7)
C00Z H00Z 0.9300
C00Z C010 1.384(7)
C010 H010 0.9300
C011 H011 0.9300
C011 C017 1.391(7)
C012 H012 0.9300
C012 C017 1.375(7)
C013 H013 0.9300
C013 C014 1.377(8)
C014 H014 0.9300
C014 C016 1.394(6)
C015 H015 0.9300
C016 H016 0.9300
C017 H017 0.9300
C018 H01A 0.9700
C018 H01B 0.9700
C018 Cl1 1.763(6)
C018 Cl2 1.761(6)
